data_2204268
loop_
_publ_author_name
'Srinivasan, Bikshandarkoil R. '
'Naik, Ashish R. '
'N\"ather, Christian'
'Bensch, Wolfgang'

_publ_section_title
;
 Piperazinium dichromate(VI)
;
_journal_issue 10
_journal_name_full 'Acta Crystallographica Section E'
_journal_page_first m1384
_journal_page_last m1386
_journal_paper_doi 10.1107/S1600536804021543
_journal_volume 60
_journal_year 2004
_chemical_formula_iupac '(C4 H12 N2) [Cr2 O7]'
_chemical_formula_moiety 'C4 H12 N2 2+, O7 Cr2 2-'
_chemical_formula_sum 'C4 H12 Cr2 N2 O7'
_chemical_formula_weight 304.16
_chemical_name_common 'Piperazinium dichromate(VI)'
_chemical_name_systematic
;
Piperazinium dichromate(VI)
;
_space_group_IT_number 14
_symmetry_cell_setting monoclinic
_symmetry_space_group_name_Hall '-P 2ybc'
_symmetry_space_group_name_H-M 'P 1 21/c 1'
_atom_sites_solution_hydrogens geom
_atom_sites_solution_primary direct
_atom_sites_solution_secondary difmap
_audit_creation_method SHELXL-97
_cell_angle_alpha 90.00
_cell_angle_beta 93.420(10)
_cell_angle_gamma 90.00
_cell_formula_units_Z 4
_cell_length_a 11.654(2)
_cell_length_b 7.8702(6)
_cell_length_c 10.855(2)
_cell_measurement_reflns_used 86
_cell_measurement_temperature 293(2)
_cell_measurement_theta_max 38
_cell_measurement_theta_min 26
_cell_volume 993.8(3)
_computing_cell_refinement DIF4
_computing_data_collection 'DIF4 (Stoe & Cie, 1992)'
_computing_data_reduction 'REDU4 (Stoe & Cie, 1992)'
_computing_molecular_graphics 'XP in SHELXTL (Bruker, 1998)'
_computing_publication_material 'CIFTAB in SHELXTL'
_computing_structure_refinement 'SHELXL97 (Sheldrick, 1997)'
_computing_structure_solution 'SHELXS97 (Sheldrick, 1997)'
_diffrn_ambient_temperature 293(2)
_diffrn_measured_fraction_theta_full 0.999
_diffrn_measured_fraction_theta_max 0.999
_diffrn_measurement_device_type 'Stoe AED-II four-circle'
_diffrn_measurement_method \w--\q
_diffrn_radiation_monochromator graphite
_diffrn_radiation_source 'fine-focus sealed tube'
_diffrn_radiation_type MoK\a
_diffrn_radiation_wavelength 0.71073
_diffrn_reflns_av_R_equivalents 0.0331
_diffrn_reflns_av_sigmaI/netI 0.0278
_diffrn_reflns_limit_h_max 16
_diffrn_reflns_limit_h_min -16
_diffrn_reflns_limit_k_max 11
_diffrn_reflns_limit_k_min -2
_diffrn_reflns_limit_l_max 0
_diffrn_reflns_limit_l_min -15
_diffrn_reflns_number 3793
_diffrn_reflns_theta_full 30.03
_diffrn_reflns_theta_max 30.03
_diffrn_reflns_theta_min 1.75
_diffrn_standards_decay_% 0
_diffrn_standards_interval_time 120
_diffrn_standards_number 4
_exptl_absorpt_coefficient_mu 2.206
_exptl_absorpt_correction_T_max 0.860
_exptl_absorpt_correction_T_min 0.755
_exptl_absorpt_correction_type numerical
_exptl_absorpt_process_details '(X-SHAPE; Stoe & Cie, 1998)'
_exptl_crystal_colour orange
_exptl_crystal_density_diffrn 2.033
_exptl_crystal_density_method 'not measured'
_exptl_crystal_description block
_exptl_crystal_F_000 616
_exptl_crystal_size_max 0.13
_exptl_crystal_size_mid 0.11
_exptl_crystal_size_min 0.07
_refine_diff_density_max 0.507
_refine_diff_density_min -0.623
_refine_ls_extinction_coef 0.0126(13)
_refine_ls_extinction_expression Fc^*^=kFc[1+0.001xFc^2^\l^3^/sin(2\q)]^-1/4^
_refine_ls_extinction_method SHELXL97
_refine_ls_goodness_of_fit_ref 1.070
_refine_ls_hydrogen_treatment constr
_refine_ls_matrix_type full
_refine_ls_number_parameters 137
_refine_ls_number_reflns 2901
_refine_ls_number_restraints 0
_refine_ls_restrained_S_all 1.070
_refine_ls_R_factor_all 0.0368
_refine_ls_R_factor_gt 0.0263
_refine_ls_shift/su_max 0.001
_refine_ls_shift/su_mean 0.000
_refine_ls_structure_factor_coef Fsqd
_refine_ls_weighting_details 'calc w = 1/[\s^2^(Fo^2^)+(0.044P)^2^+0.3618P] where P = (Fo^2^+2Fc^2^)/3'
_refine_ls_weighting_scheme calc
_refine_ls_wR_factor_gt 0.0742
_refine_ls_wR_factor_ref 0.0778
_reflns_number_gt 2459
_reflns_number_total 2901
_reflns_threshold_expression I>2\s(I)
_cod_data_source_file bt6511.cif
_cod_data_source_block I
_cod_original_sg_symbol_H-M 'P 21/c'
_cod_database_code 2204268

loop_
_symmetry_equiv_pos_as_xyz
'x, y, z'
'-x, y+1/2, -z+1/2'
'-x, -y, -z'
'x, -y-1/2, z-1/2'

loop_
_atom_site_label
_atom_site_fract_x
_atom_site_fract_y
_atom_site_fract_z
_atom_site_U_iso_or_equiv
_atom_site_adp_type
_atom_site_calc_flag
_atom_site_refinement_flags
_atom_site_occupancy
_atom_site_type_symbol
Cr1 0.76786(2) 0.49764(3) 0.69306(2) 0.01776(9) Uani d . 1 Cr
Cr2 0.72684(2) 0.57837(4) 0.41834(2) 0.01897(9) Uani d . 1 Cr
O1 0.77675(14) 0.33146(19) 0.77908(13) 0.0319(3) Uani d . 1 O
O2 0.88590(12) 0.60764(19) 0.71735(13) 0.0277(3) Uani d . 1 O
O3 0.65597(13) 0.6068(2) 0.72271(13) 0.0305(3) Uani d . 1 O
O4 0.75442(12) 0.42432(17) 0.53686(12) 0.0246(3) Uani d . 1 O
O5 0.81900(19) 0.5539(2) 0.31704(17) 0.0483(5) Uani d . 1 O
O6 0.59705(15) 0.5528(2) 0.35954(15) 0.0374(4) Uani d . 1 O
O7 0.73990(12) 0.76513(17) 0.48130(12) 0.0262(3) Uani d . 1 O
N1 0.96670(13) 0.9161(2) 0.60951(13) 0.0215(3) Uani d . 1 N
H1N1 0.9185 0.8479 0.6483 0.026 Uiso calc R 1 H
H2N1 1.0224 0.9498 0.6651 0.026 Uiso calc R 1 H
C1 1.01935(15) 0.8183(2) 0.50881(17) 0.0231(3) Uani d . 1 C
H1A 0.9592 0.7734 0.4524 0.028 Uiso calc R 1 H
H1B 1.0631 0.7234 0.5441 0.028 Uiso calc R 1 H
C2 0.90256(15) 1.0674(2) 0.56055(17) 0.0224(3) Uani d . 1 C
H2A 0.8720 1.1299 0.6283 0.027 Uiso calc R 1 H
H2B 0.8385 1.0310 0.5058 0.027 Uiso calc R 1 H
N2 0.56364(15) 0.5708(2) 0.10427(15) 0.0264(3) Uani d . 1 N
H1N2 0.6237 0.6182 0.0687 0.032 Uiso calc R 1 H
H2N2 0.5725 0.5898 0.1860 0.032 Uiso calc R 1 H
C3 0.56324(17) 0.3850(2) 0.08107(18) 0.0278(4) Uani d . 1 C
H3A 0.5026 0.3323 0.1251 0.033 Uiso calc R 1 H
H3B 0.6360 0.3368 0.1120 0.033 Uiso calc R 1 H
C4 0.45517(17) 0.6525(2) 0.05457(19) 0.0288(4) Uani d . 1 C
H4A 0.4596 0.7743 0.0674 0.035 Uiso calc R 1 H
H4B 0.3908 0.6094 0.0979 0.035 Uiso calc R 1 H

loop_
_atom_site_aniso_label
_atom_site_aniso_U_11
_atom_site_aniso_U_22
_atom_site_aniso_U_33
_atom_site_aniso_U_12
_atom_site_aniso_U_13
_atom_site_aniso_U_23
Cr1 0.02122(14) 0.01581(14) 0.01630(13) 0.00043(10) 0.00146(9) 0.00036(9)
Cr2 0.02653(15) 0.01550(13) 0.01526(13) -0.00336(10) 0.00430(9) -0.00083(10)
O1 0.0462(8) 0.0231(7) 0.0266(6) 0.0006(6) 0.0026(6) 0.0075(6)
O2 0.0267(6) 0.0279(7) 0.0283(6) -0.0062(5) -0.0016(5) 0.0010(5)
O3 0.0306(7) 0.0324(8) 0.0291(6) 0.0082(6) 0.0062(5) -0.0027(6)
O4 0.0364(7) 0.0180(6) 0.0192(5) 0.0026(5) -0.0005(5) -0.0014(5)
O5 0.0747(13) 0.0284(8) 0.0462(9) 0.0001(8) 0.0410(9) -0.0011(7)
O6 0.0428(9) 0.0305(8) 0.0366(8) -0.0120(7) -0.0157(7) 0.0072(6)
O7 0.0303(7) 0.0194(6) 0.0290(6) -0.0030(5) 0.0030(5) -0.0039(5)
N1 0.0230(7) 0.0227(7) 0.0192(6) -0.0044(6) 0.0049(5) 0.0028(5)
C1 0.0247(8) 0.0177(8) 0.0272(8) -0.0019(6) 0.0053(6) -0.0007(6)
C2 0.0197(7) 0.0218(8) 0.0265(8) 0.0002(6) 0.0069(6) -0.0020(7)
N2 0.0303(8) 0.0249(8) 0.0238(7) -0.0050(6) 0.0000(6) -0.0037(6)
C3 0.0290(9) 0.0217(8) 0.0327(9) 0.0019(7) 0.0004(7) 0.0067(7)
C4 0.0309(9) 0.0205(8) 0.0358(9) 0.0039(7) 0.0096(7) -0.0052(8)

loop_
_atom_type_symbol
_atom_type_description
_atom_type_scat_dispersion_real
_atom_type_scat_dispersion_imag
_atom_type_scat_source
C C 0.0033 0.0016 'International Tables Vol C Tables 4.2.6.8 and 6.1.1.4'
H H 0.0000 0.0000 'International Tables Vol C Tables 4.2.6.8 and 6.1.1.4'
N N 0.0061 0.0033 'International Tables Vol C Tables 4.2.6.8 and 6.1.1.4'
O O 0.0106 0.0060 'International Tables Vol C Tables 4.2.6.8 and 6.1.1.4'
Cr Cr 0.3209 0.6236 'International Tables Vol C Tables 4.2.6.8 and 6.1.1.4'

loop_
_geom_angle_atom_site_label_1
_geom_angle_atom_site_label_2
_geom_angle_atom_site_label_3
_geom_angle_site_symmetry_1
_geom_angle_site_symmetry_3
_geom_angle
_geom_angle_publ_flag
O1 Cr1 O3 . . 110.06(8) y
O1 Cr1 O2 . . 108.25(8) y
O3 Cr1 O2 . . 111.67(8) y
O1 Cr1 O4 . . 106.69(7) y
O3 Cr1 O4 . . 109.60(7) y
O2 Cr1 O4 . . 110.44(7) y
O5 Cr2 O6 . . 111.42(11) y
O5 Cr2 O7 . . 110.45(8) y
O6 Cr2 O7 . . 109.88(8) y
O5 Cr2 O4 . . 108.41(9) y
O6 Cr2 O4 . . 108.91(7) y
O7 Cr2 O4 . . 107.67(7) y
Cr2 O4 Cr1 . . 117.79(7) y
C2 N1 C1 . . 111.69(13) y
C2 N1 H1N1 . . 109.3 n
C1 N1 H1N1 . . 109.3 n
C2 N1 H2N1 . . 109.3 n
C1 N1 H2N1 . . 109.3 n
H1N1 N1 H2N1 . . 107.9 n
N1 C1 C2 . 3_776 110.06(14) y
N1 C1 H1A . . 109.6 n
C2 C1 H1A 3_776 . 109.6 n
N1 C1 H1B . . 109.6 n
C2 C1 H1B 3_776 . 109.6 n
H1A C1 H1B . . 108.2 n
N1 C2 C1 . 3_776 110.47(14) y
N1 C2 H2A . . 109.6 n
C1 C2 H2A 3_776 . 109.6 n
N1 C2 H2B . . 109.6 n
C1 C2 H2B 3_776 . 109.6 n
H2A C2 H2B . . 108.1 n
C3 N2 C4 . . 111.69(15) y
C3 N2 H1N2 . . 109.3 n
C4 N2 H1N2 . . 109.3 n
C3 N2 H2N2 . . 109.3 n
C4 N2 H2N2 . . 109.3 n
H1N2 N2 H2N2 . . 107.9 n
N2 C3 C4 . 3_665 110.97(15) y
N2 C3 H3A . . 109.4 n
C4 C3 H3A 3_665 . 109.4 n
N2 C3 H3B . . 109.4 n
C4 C3 H3B 3_665 . 109.4 n
H3A C3 H3B . . 108.0 n
N2 C4 C3 . 3_665 109.77(15) y
N2 C4 H4A . . 109.7 n
C3 C4 H4A 3_665 . 109.7 n
N2 C4 H4B . . 109.7 n
C3 C4 H4B 3_665 . 109.7 n
H4A C4 H4B . . 108.2 n

loop_
_geom_bond_atom_site_label_1
_geom_bond_atom_site_label_2
_geom_bond_site_symmetry_2
_geom_bond_distance
_geom_bond_publ_flag
Cr1 O1 . 1.6068(14) y
Cr1 O3 . 1.6101(14) y
Cr1 O2 . 1.6334(14) y
Cr1 O4 . 1.7890(13) y
Cr2 O5 . 1.5939(16) y
Cr2 O6 . 1.6189(16) y
Cr2 O7 . 1.6242(14) y
Cr2 O4 . 1.7830(13) y
N1 C2 . 1.487(2) y
N1 C1 . 1.498(2) y
N1 H1N1 . 0.9000 n
N1 H2N1 . 0.9000 n
C1 C2 3_776 1.512(2) y
C1 H1A . 0.9700 n
C1 H1B . 0.9700 n
C2 C1 3_776 1.512(2) y
C2 H2A . 0.9700 n
C2 H2B . 0.9700 n
N2 C3 . 1.484(3) y
N2 C4 . 1.490(3) y
N2 H1N2 . 0.9000 n
N2 H2N2 . 0.9000 n
C3 C4 3_665 1.504(3) y
C3 H3A . 0.9700 n
C3 H3B . 0.9700 n
C4 C3 3_665 1.504(3) y
C4 H4A . 0.9700 n
C4 H4B . 0.9700 n

loop_
_geom_hbond_atom_site_label_D
_geom_hbond_atom_site_label_H
_geom_hbond_atom_site_label_A
_geom_hbond_site_symmetry_A
_geom_hbond_distance_DH
_geom_hbond_distance_HA
_geom_hbond_distance_DA
_geom_hbond_angle_DHA
N1 H1N1 O2 . 0.90 2.08 2.878(2) 148
N1 H1N1 O5 4_576 0.90 2.36 2.925(2) 121
N1 H2N1 O2 2_756 0.90 2.04 2.893(2) 159
N1 H2N1 O1 2_756 0.90 2.56 3.227(2) 132
N2 H1N2 O7 4_575 0.90 1.93 2.828(2) 174
N2 H2N2 O6 . 0.90 1.91 2.779(2) 162
